data_4072519
loop_
_publ_author_name
'Chaplin, Adrian B.'
'Fellay, C\'eline'
'Laurenczy, G\'abor'
'Dyson, Paul J.'

_publ_section_title
;
 Mechanistic Studies on the Formation of \h2-Diphosphine
 (\h6-p-cymene)ruthenium(II) Compounds
;
_journal_issue 3
_journal_name_full Organometallics
_journal_page_first 586
_journal_paper_doi 10.1021/om060752n
_journal_volume 26
_journal_year 2007
_chemical_formula_moiety 'C55 H55 Cl P3 Ru, F6 P, 2(C H2 Cl2)'
_chemical_formula_sum 'C57 H59 Cl5 F6 P4 Ru'
_chemical_formula_weight 1260.24
_chemical_name_systematic
; 
 ? 
;
_space_group_IT_number 14
_symmetry_cell_setting monoclinic
_symmetry_space_group_name_Hall '-P 2ybc'
_symmetry_space_group_name_H-M 'P 1 21/c 1'
_atom_sites_solution_hydrogens geom
_atom_sites_solution_primary direct
_atom_sites_solution_secondary difmap
_audit_creation_method SHELXL-97
_cell_angle_alpha 90.00
_cell_angle_beta 100.06(3)
_cell_angle_gamma 90.00
_cell_formula_units_Z 4
_cell_length_a 16.067(3)
_cell_length_b 16.140(3)
_cell_length_c 21.951(4)
_cell_measurement_reflns_used 239
_cell_measurement_temperature 100(2)
_cell_measurement_theta_max 21.281
_cell_measurement_theta_min 3.240
_cell_volume 5604.8(19)
_computing_cell_refinement 'Dirax/lsq (Duisenberg & Schreurs, 1989-2000)'
_computing_data_collection 'Collect (Bruker AXS BV, 1997-2004)'
_computing_data_reduction 'EvalCCD (Duisenberg & Schreurs, 1990-2000)'
_computing_molecular_graphics 'ORTEP3 (Farrugia, 1997)'
_computing_publication_material 'Bruker SHELXTL'
_computing_structure_refinement 'SHELXL-97 (Sheldrick, 1997)'
_computing_structure_solution 'SIR97 (Altomare et al., 1999)'
_diffrn_ambient_temperature 100(2)
_diffrn_measured_fraction_theta_full 0.957
_diffrn_measured_fraction_theta_max 0.957
_diffrn_measurement_device_type 'Bruker APEX II CCD'
_diffrn_measurement_method 'phi and omega scans'
_diffrn_radiation_monochromator graphite
_diffrn_radiation_source 'fine-focus sealed tube'
_diffrn_radiation_type MoK\a
_diffrn_radiation_wavelength 0.71073
_diffrn_reflns_av_R_equivalents 0.0451
_diffrn_reflns_av_sigmaI/netI 0.0388
_diffrn_reflns_limit_h_max 19
_diffrn_reflns_limit_h_min -15
_diffrn_reflns_limit_k_max 19
_diffrn_reflns_limit_k_min -15
_diffrn_reflns_limit_l_max 26
_diffrn_reflns_limit_l_min -23
_diffrn_reflns_number 43673
_diffrn_reflns_theta_full 25.03
_diffrn_reflns_theta_max 25.03
_diffrn_reflns_theta_min 2.91
_exptl_absorpt_coefficient_mu 0.690
_exptl_absorpt_correction_T_max 1.00
_exptl_absorpt_correction_T_min 0.91
_exptl_absorpt_correction_type multi-scan
_exptl_crystal_colour orange
_exptl_crystal_density_diffrn 1.494
_exptl_crystal_density_method 'not measured'
_exptl_crystal_description block
_exptl_crystal_F_000 2576
_exptl_crystal_size_max 0.22
_exptl_crystal_size_mid 0.16
_exptl_crystal_size_min 0.10
_refine_diff_density_max 2.870
_refine_diff_density_min -1.065
_refine_diff_density_rms 0.116
_refine_ls_extinction_method none
_refine_ls_goodness_of_fit_ref 1.119
_refine_ls_hydrogen_treatment constr
_refine_ls_matrix_type full
_refine_ls_number_parameters 747
_refine_ls_number_reflns 9474
_refine_ls_number_restraints 28
_refine_ls_restrained_S_all 1.178
_refine_ls_R_factor_all 0.0834
_refine_ls_R_factor_gt 0.0624
_refine_ls_shift/su_max 0.001
_refine_ls_shift/su_mean 0.000
_refine_ls_structure_factor_coef Fsqd
_refine_ls_weighting_details 'calc w=1/[\s^2^(Fo^2^)+(0.0538P)^2^+34.6125P] where P=(Fo^2^+2Fc^2^)/3'
_refine_ls_weighting_scheme calc
_refine_ls_wR_factor_gt 0.1471
_refine_ls_wR_factor_ref 0.1612
_reflns_number_gt 7678
_reflns_number_total 9474
_reflns_threshold_expression >2sigma(I)
_cod_data_source_file om060752nsi20060821_082702.cif
_cod_data_source_block PPh3dppp_2dPF6
_cod_depositor_comments
;
The following automatic conversions were performed:

'_symmetry_cell_setting' value 'Monoclinic' changed to 'monoclinic'
according to /home/saulius/struct/CIF-dictionaries/cif_core.dic
dictionary named 'cif_core.dic' version 2.4.1 from 2010-06-29.

Automatic conversion script
Id: cif_fix_values 1715 2011-07-08 13:25:40Z adriana 
;
_cod_original_cell_volume 5604.7(19)
_cod_original_sg_symbol_H-M 'P2(1)/c  '
_cod_database_code 4072519

loop_
_symmetry_equiv_pos_as_xyz
'x, y, z'
'-x, y+1/2, -z+1/2'
'-x, -y, -z'
'x, -y-1/2, z-1/2'

loop_
_atom_site_label
_atom_site_type_symbol
_atom_site_fract_x
_atom_site_fract_y
_atom_site_fract_z
_atom_site_U_iso_or_equiv
_atom_site_adp_type
_atom_site_occupancy
_atom_site_symmetry_multiplicity
_atom_site_calc_flag
_atom_site_refinement_flags
_atom_site_disorder_assembly
_atom_site_disorder_group
Ru1 Ru 0.17334(3) 0.06886(3) 0.815307(19) 0.01742(14) Uani 1 1 d . . .
P1 P 0.05789(9) -0.01845(10) 0.77161(7) 0.0213(3) Uani 1 1 d . . .
P2 P -0.26674(10) -0.05065(10) 0.63490(7) 0.0250(3) Uani 1 1 d . . .
P3 P 0.22755(9) 0.07837(8) 0.72239(6) 0.0158(3) Uani 1 1 d . . .
Cl1 Cl 0.08581(9) 0.18640(9) 0.78145(6) 0.0259(3) Uani 1 1 d . . .
C1 C 0.2716(4) -0.0151(4) 0.8736(2) 0.0242(13) Uani 1 1 d . . .
C2 C 0.3072(4) 0.0638(4) 0.8656(2) 0.0237(13) Uani 1 1 d . . .
H2 H 0.3563 0.0670 0.8471 0.028 Uiso 1 1 calc R . .
C3 C 0.2717(4) 0.1378(4) 0.8845(2) 0.0240(13) Uani 1 1 d . . .
H3 H 0.2978 0.1894 0.8790 0.029 Uiso 1 1 calc R . .
C4 C 0.1981(4) 0.1357(4) 0.9115(2) 0.0233(13) Uani 1 1 d . . .
C5 C 0.1587(4) 0.0581(4) 0.9167(2) 0.0238(13) Uani 1 1 d . . .
H5 H 0.1082 0.0552 0.9335 0.029 Uiso 1 1 calc R . .
C6 C 0.1949(4) -0.0154(4) 0.8968(3) 0.0247(13) Uani 1 1 d . . .
H6 H 0.1665 -0.0666 0.8993 0.030 Uiso 1 1 calc R . .
C7 C 0.3165(4) -0.0939(4) 0.8624(3) 0.0318(15) Uani 1 1 d . . .
H7A H 0.3438 -0.1173 0.9021 0.048 Uiso 1 1 calc R . .
H7B H 0.3593 -0.0821 0.8368 0.048 Uiso 1 1 calc R . .
H7C H 0.2755 -0.1338 0.8409 0.048 Uiso 1 1 calc R . .
C8 C 0.1647(4) 0.2168(4) 0.9330(3) 0.0281(14) Uani 1 1 d . . .
H8 H 0.1673 0.2592 0.9002 0.034 Uiso 1 1 calc R . .
C9 C 0.2241(4) 0.2454(4) 0.9921(3) 0.0338(15) Uani 1 1 d . . .
H9A H 0.2222 0.2052 1.0253 0.051 Uiso 1 1 calc R . .
H9B H 0.2058 0.2997 1.0047 0.051 Uiso 1 1 calc R . .
H9C H 0.2820 0.2494 0.9839 0.051 Uiso 1 1 calc R . .
C10 C 0.0730(4) 0.2130(4) 0.9442(3) 0.0375(16) Uani 1 1 d . . .
H10A H 0.0366 0.1907 0.9074 0.056 Uiso 1 1 calc R . .
H10B H 0.0540 0.2688 0.9527 0.056 Uiso 1 1 calc R . .
H10C H 0.0700 0.1770 0.9797 0.056 Uiso 1 1 calc R . .
C11 C -0.0188(4) 0.0205(4) 0.7056(3) 0.0323(15) Uani 1 1 d . . .
H11A H -0.0307 0.0795 0.7127 0.039 Uiso 1 1 calc R . .
H11B H 0.0067 0.0172 0.6677 0.039 Uiso 1 1 calc R . .
C12 C -0.1025(4) -0.0277(5) 0.6948(3) 0.0326(15) Uani 1 1 d . . .
H12A H -0.1326 -0.0167 0.7297 0.039 Uiso 1 1 calc R . .
H12B H -0.0901 -0.0877 0.6946 0.039 Uiso 1 1 calc R . .
C13 C -0.1608(4) -0.0047(4) 0.6339(3) 0.0323(15) Uani 1 1 d . . .
H13A H -0.1373 -0.0265 0.5983 0.039 Uiso 1 1 calc R . .
H13B H -0.1654 0.0563 0.6298 0.039 Uiso 1 1 calc R . .
C14 C -0.0136(3) -0.0385(3) 0.8271(2) 0.0196(12) Uani 1 1 d . . .
C15 C -0.0482(4) -0.1162(4) 0.8360(3) 0.0285(14) Uani 1 1 d . . .
H15 H -0.0300 -0.1638 0.8165 0.034 Uiso 1 1 calc R . .
C16 C -0.1095(5) -0.1239(4) 0.8734(3) 0.0366(16) Uani 1 1 d . . .
H16 H -0.1328 -0.1767 0.8795 0.044 Uiso 1 1 calc R . .
C17 C -0.1365(4) -0.0544(4) 0.9019(3) 0.0362(16) Uani 1 1 d . . .
H17 H -0.1776 -0.0604 0.9279 0.043 Uiso 1 1 calc R . .
C18 C -0.1043(4) 0.0237(4) 0.8928(3) 0.0287(14) Uani 1 1 d . . .
H18 H -0.1234 0.0709 0.9122 0.034 Uiso 1 1 calc R . .
C19 C -0.0435(4) 0.0317(4) 0.8550(3) 0.0229(12) Uani 1 1 d . . .
H19 H -0.0220 0.0850 0.8480 0.027 Uiso 1 1 calc R . .
C20 C 0.0862(4) -0.1218(4) 0.7473(3) 0.0312(15) Uani 1 1 d . . .
C21 C 0.0772(4) -0.1430(5) 0.6847(3) 0.047(2) Uani 1 1 d . . .
H21 H 0.0497 -0.1056 0.6543 0.057 Uiso 1 1 calc R . .
C22 C 0.1073(5) -0.2168(6) 0.6663(5) 0.063(3) Uani 1 1 d U . .
H22 H 0.1007 -0.2297 0.6235 0.076 Uiso 1 1 calc R . .
C23 C 0.1460(6) -0.2707(6) 0.7085(5) 0.071(3) Uani 1 1 d U . .
H23 H 0.1684 -0.3205 0.6949 0.085 Uiso 1 1 calc R . .
C24 C 0.1542(5) -0.2553(5) 0.7724(5) 0.065(3) Uani 1 1 d . . .
H24 H 0.1797 -0.2948 0.8020 0.078 Uiso 1 1 calc R . .
C25 C 0.1231(4) -0.1789(4) 0.7912(4) 0.0414(18) Uani 1 1 d . . .
H25 H 0.1275 -0.1668 0.8340 0.050 Uiso 1 1 calc R . .
C26 C -0.3143(4) 0.0293(4) 0.6789(3) 0.0287(14) Uani 1 1 d . . .
C27 C -0.3687(5) 0.0908(4) 0.6513(4) 0.0451(18) Uani 1 1 d . . .
H27 H -0.3802 0.0956 0.6075 0.054 Uiso 1 1 calc R . .
C28 C -0.4062(5) 0.1454(5) 0.6872(5) 0.062(3) Uani 1 1 d . . .
H28 H -0.4447 0.1859 0.6677 0.075 Uiso 1 1 calc R . .
C29 C -0.3880(6) 0.1412(5) 0.7509(5) 0.066(3) Uani 1 1 d . . .
H29 H -0.4134 0.1792 0.7752 0.079 Uiso 1 1 calc R . .
C30 C -0.3329(6) 0.0820(5) 0.7790(4) 0.056(2) Uani 1 1 d . . .
H30 H -0.3199 0.0792 0.8229 0.067 Uiso 1 1 calc R . .
C31 C -0.2963(4) 0.0262(5) 0.7435(3) 0.0384(17) Uani 1 1 d . . .
H31 H -0.2585 -0.0146 0.7633 0.046 Uiso 1 1 calc R . .
C32 C -0.3232(4) -0.0341(5) 0.5555(3) 0.0327(15) Uani 1 1 d . . .
C33 C -0.3865(4) -0.0918(5) 0.5336(3) 0.0453(19) Uani 1 1 d . . .
H33 H -0.3980 -0.1363 0.5592 0.054 Uiso 1 1 calc R . .
C34 C -0.4323(6) -0.0836(6) 0.4741(4) 0.065(3) Uani 1 1 d . . .
H34 H -0.4748 -0.1231 0.4592 0.078 Uiso 1 1 calc R . .
C35 C -0.4171(6) -0.0194(8) 0.4367(4) 0.072(3) Uani 1 1 d . . .
H35 H -0.4498 -0.0140 0.3964 0.087 Uiso 1 1 calc R . .
C36 C -0.3555(5) 0.0364(8) 0.4570(4) 0.069(3) Uani 1 1 d . . .
H36 H -0.3446 0.0804 0.4308 0.083 Uiso 1 1 calc R . .
C37 C -0.3078(5) 0.0295(6) 0.5168(3) 0.054(2) Uani 1 1 d . . .
H37 H -0.2647 0.0688 0.5308 0.065 Uiso 1 1 calc R . .
C38 C 0.2819(3) 0.1759(3) 0.7099(2) 0.0180(11) Uani 1 1 d . . .
C39 C 0.3190(4) 0.1810(3) 0.6564(3) 0.0219(12) Uani 1 1 d . . .
H39 H 0.3141 0.1357 0.6284 0.026 Uiso 1 1 calc R . .
C40 C 0.3626(4) 0.2519(4) 0.6443(3) 0.0275(13) Uani 1 1 d . . .
H40 H 0.3872 0.2549 0.6080 0.033 Uiso 1 1 calc R . .
C41 C 0.3702(4) 0.3187(4) 0.6856(3) 0.0315(15) Uani 1 1 d . . .
H41 H 0.4003 0.3670 0.6777 0.038 Uiso 1 1 calc R . .
C42 C 0.3333(4) 0.3137(4) 0.7380(3) 0.0301(14) Uani 1 1 d . . .
H42 H 0.3384 0.3591 0.7660 0.036 Uiso 1 1 calc R . .
C43 C 0.2890(4) 0.2435(3) 0.7501(3) 0.0232(12) Uani 1 1 d . . .
H43 H 0.2635 0.2415 0.7860 0.028 Uiso 1 1 calc R . .
C44 C 0.3106(3) 0.0014(3) 0.7197(2) 0.0188(12) Uani 1 1 d . . .
C45 C 0.3964(4) 0.0227(3) 0.7317(3) 0.0219(12) Uani 1 1 d . . .
H45 H 0.4126 0.0788 0.7395 0.026 Uiso 1 1 calc R . .
C46 C 0.4587(4) -0.0385(4) 0.7323(3) 0.0290(14) Uani 1 1 d . . .
H46 H 0.5168 -0.0240 0.7421 0.035 Uiso 1 1 calc R . .
C47 C 0.4354(4) -0.1201(4) 0.7186(3) 0.0362(16) Uani 1 1 d . . .
H47 H 0.4777 -0.1610 0.7179 0.043 Uiso 1 1 calc R . .
C48 C 0.3499(4) -0.1424(4) 0.7059(3) 0.0315(14) Uani 1 1 d . . .
H48 H 0.3341 -0.1982 0.6961 0.038 Uiso 1 1 calc R . .
C49 C 0.2882(4) -0.0824(3) 0.7078(3) 0.0232(12) Uani 1 1 d . . .
H49 H 0.2303 -0.0980 0.7009 0.028 Uiso 1 1 calc R . .
C50 C 0.1584(3) 0.0745(3) 0.6462(2) 0.0171(11) Uani 1 1 d . . .
C51 C 0.1647(4) 0.0153(3) 0.6006(3) 0.0229(12) Uani 1 1 d . . .
H51 H 0.2033 -0.0295 0.6095 0.028 Uiso 1 1 calc R . .
C52 C 0.1147(4) 0.0218(4) 0.5424(3) 0.0296(14) Uani 1 1 d . . .
H52 H 0.1200 -0.0180 0.5114 0.036 Uiso 1 1 calc R . .
C53 C 0.0572(4) 0.0861(4) 0.5292(3) 0.0284(14) Uani 1 1 d . . .
H53 H 0.0226 0.0900 0.4895 0.034 Uiso 1 1 calc R . .
C54 C 0.0505(4) 0.1445(4) 0.5744(3) 0.0247(13) Uani 1 1 d . . .
H54 H 0.0112 0.1887 0.5654 0.030 Uiso 1 1 calc R . .
C55 C 0.1001(4) 0.1394(3) 0.6321(3) 0.0197(12) Uani 1 1 d . . .
H55 H 0.0948 0.1800 0.6625 0.024 Uiso 1 1 calc R . .
P4 P 0.2029(4) 0.7265(4) 0.5037(3) 0.0301(11) Uani 0.637(7) 1 d P A 1
F1 F 0.2370(5) 0.6326(4) 0.5040(3) 0.059(2) Uani 0.637(7) 1 d P A 1
F2 F 0.1676(5) 0.8184(5) 0.5041(5) 0.064(3) Uani 0.637(7) 1 d P A 1
F3 F 0.1509(7) 0.7111(7) 0.4358(4) 0.072(3) Uani 0.637(7) 1 d P A 1
F4 F 0.1211(5) 0.6973(4) 0.5295(3) 0.052(2) Uani 0.637(7) 1 d P A 1
F5 F 0.2515(6) 0.7361(7) 0.5722(4) 0.078(3) Uani 0.637(7) 1 d P A 1
F6 F 0.2845(8) 0.7555(8) 0.4786(7) 0.076(4) Uani 0.637(7) 1 d P A 1
P14 P 0.1843(7) 0.7567(6) 0.5000(5) 0.029(2) Uani 0.363(7) 1 d P A 2
F11 F 0.2028(9) 0.6907(7) 0.5558(6) 0.041(3) Uani 0.363(7) 1 d P A 2
F15 F 0.2505(9) 0.8160(8) 0.5390(6) 0.061(4) Uani 0.363(7) 1 d P A 2
F14 F 0.1105(8) 0.7978(8) 0.5304(6) 0.053(4) Uani 0.363(7) 1 d P A 2
F12 F 0.1658(8) 0.8240(8) 0.4459(6) 0.054(4) Uani 0.363(7) 1 d P A 2
F16 F 0.2567(12) 0.7173(16) 0.4669(8) 0.073(7) Uani 0.363(7) 1 d P A 2
F13 F 0.1149(9) 0.6951(9) 0.4623(7) 0.056(4) Uani 0.363(7) 1 d P A 2
C56 C 0.5466(7) 0.2610(8) 0.4426(5) 0.092(4) Uani 1 1 d . B 3
H56A H 0.6003 0.2898 0.4401 0.110 Uiso 1 1 calc R B 3
H56B H 0.5593 0.2014 0.4497 0.110 Uiso 1 1 calc R B 3
Cl2 Cl 0.47826(19) 0.2729(2) 0.37413(12) 0.0957(9) Uani 1 1 d U B 3
Cl3 Cl 0.5047(2) 0.3010(2) 0.50563(14) 0.1022(11) Uani 1 1 d . B 3
C57 C 0.4115(11) 0.5010(16) 0.5286(8) 0.133(7) Uani 0.413(7) 1 d PD C 4
H57A H 0.3977 0.4494 0.5045 0.160 Uiso 0.413(7) 1 calc PR C 4
H57B H 0.4403 0.5388 0.5035 0.160 Uiso 0.413(7) 1 calc PR C 4
Cl4 Cl 0.3181(4) 0.5470(4) 0.5401(3) 0.075(2) Uani 0.413(7) 1 d PD C 4
Cl5 Cl 0.4797(4) 0.4775(7) 0.5952(3) 0.078(2) Uani 0.413(7) 1 d PD C 4
C58 C 0.3974(18) 0.511(2) 0.5442(14) 0.133(7) Uani 0.587(7) 1 d PU C 5
H58A H 0.4287 0.5109 0.5092 0.160 Uiso 0.587(7) 1 calc PR C 5
H58B H 0.3597 0.5597 0.5387 0.160 Uiso 0.587(7) 1 calc PR C 5
Cl6 Cl 0.3381(4) 0.4309(4) 0.5362(3) 0.105(2) Uani 0.587(7) 1 d PD C 5
Cl7 Cl 0.4617(5) 0.5261(4) 0.6020(3) 0.0854(18) Uani 0.587(7) 1 d PD C 5

loop_
_atom_site_aniso_label
_atom_site_aniso_U_11
_atom_site_aniso_U_22
_atom_site_aniso_U_33
_atom_site_aniso_U_23
_atom_site_aniso_U_13
_atom_site_aniso_U_12
Ru1 0.0137(2) 0.0247(2) 0.0134(2) -0.00086(17) 0.00100(16) 0.00046(18)
P1 0.0140(8) 0.0342(8) 0.0155(7) -0.0030(6) 0.0022(6) -0.0018(6)
P2 0.0154(8) 0.0358(9) 0.0232(8) -0.0027(6) 0.0014(6) -0.0027(6)
P3 0.0144(7) 0.0181(7) 0.0146(6) 0.0005(5) 0.0016(5) 0.0018(6)
Cl1 0.0222(8) 0.0347(8) 0.0198(7) -0.0028(6) 0.0014(6) 0.0104(6)
C1 0.020(3) 0.036(3) 0.013(3) 0.001(2) -0.006(2) 0.002(3)
C2 0.015(3) 0.037(3) 0.016(3) 0.007(2) -0.005(2) 0.002(3)
C3 0.021(3) 0.032(3) 0.017(3) 0.000(2) -0.003(2) -0.004(3)
C4 0.026(3) 0.034(3) 0.009(2) -0.004(2) 0.000(2) -0.006(3)
C5 0.021(3) 0.036(3) 0.014(3) -0.001(2) 0.001(2) -0.001(3)
C6 0.025(3) 0.027(3) 0.020(3) 0.003(2) -0.001(2) -0.007(3)
C7 0.031(4) 0.034(3) 0.029(3) 0.007(3) 0.001(3) 0.008(3)
C8 0.034(4) 0.032(3) 0.017(3) -0.005(2) -0.002(3) -0.004(3)
C9 0.034(4) 0.040(4) 0.027(3) -0.013(3) 0.002(3) -0.011(3)
C10 0.028(4) 0.048(4) 0.036(4) -0.022(3) 0.003(3) 0.001(3)
C11 0.018(3) 0.057(4) 0.022(3) 0.008(3) 0.003(3) -0.012(3)
C12 0.013(3) 0.056(4) 0.028(3) 0.012(3) 0.000(3) -0.007(3)
C13 0.016(3) 0.054(4) 0.027(3) 0.007(3) 0.002(3) -0.005(3)
C14 0.016(3) 0.026(3) 0.017(3) 0.001(2) 0.003(2) 0.002(2)
C15 0.033(4) 0.026(3) 0.029(3) 0.002(3) 0.012(3) 0.002(3)
C16 0.047(4) 0.030(3) 0.039(4) 0.004(3) 0.023(3) -0.005(3)
C17 0.041(4) 0.042(4) 0.032(4) 0.002(3) 0.023(3) 0.001(3)
C18 0.033(4) 0.029(3) 0.027(3) -0.003(3) 0.012(3) 0.003(3)
C19 0.025(3) 0.024(3) 0.020(3) 0.001(2) 0.005(2) 0.001(2)
C20 0.013(3) 0.046(4) 0.036(3) -0.023(3) 0.007(3) -0.007(3)
C21 0.023(4) 0.078(5) 0.044(4) -0.040(4) 0.016(3) -0.025(4)
C22 0.033(4) 0.090(6) 0.073(5) -0.059(5) 0.028(4) -0.028(4)
C23 0.037(5) 0.070(5) 0.110(7) -0.070(5) 0.025(5) -0.015(4)
C24 0.023(4) 0.052(5) 0.111(8) -0.047(5) -0.009(4) 0.003(4)
C25 0.022(4) 0.045(4) 0.053(4) -0.028(4) -0.004(3) 0.005(3)
C26 0.017(3) 0.032(3) 0.038(4) -0.009(3) 0.007(3) -0.011(3)
C27 0.031(4) 0.042(4) 0.061(5) -0.012(4) 0.004(4) -0.002(3)
C28 0.031(5) 0.044(5) 0.109(8) -0.017(5) 0.005(5) 0.004(4)
C29 0.044(5) 0.047(5) 0.117(9) -0.050(5) 0.042(6) -0.024(4)
C30 0.054(5) 0.058(5) 0.064(5) -0.039(4) 0.030(4) -0.028(4)
C31 0.031(4) 0.046(4) 0.041(4) -0.015(3) 0.014(3) -0.013(3)
C32 0.015(3) 0.057(4) 0.025(3) -0.002(3) 0.000(3) 0.010(3)
C33 0.027(4) 0.058(5) 0.045(4) -0.026(4) -0.009(3) 0.013(3)
C34 0.049(5) 0.079(6) 0.054(5) -0.044(5) -0.027(4) 0.029(5)
C35 0.045(6) 0.140(10) 0.028(4) -0.016(5) -0.002(4) 0.048(6)
C36 0.034(5) 0.141(9) 0.034(4) 0.027(5) 0.008(4) 0.027(6)
C37 0.022(4) 0.101(7) 0.038(4) 0.025(4) 0.003(3) 0.004(4)
C38 0.013(3) 0.018(3) 0.021(3) 0.004(2) -0.002(2) 0.003(2)
C39 0.020(3) 0.020(3) 0.024(3) 0.001(2) 0.001(2) 0.000(2)
C40 0.024(3) 0.031(3) 0.025(3) 0.009(3) 0.000(3) -0.003(3)
C41 0.037(4) 0.026(3) 0.028(3) 0.006(3) -0.003(3) -0.012(3)
C42 0.045(4) 0.020(3) 0.022(3) -0.003(2) -0.002(3) -0.007(3)
C43 0.027(3) 0.022(3) 0.018(3) -0.001(2) -0.004(2) 0.004(2)
C44 0.016(3) 0.023(3) 0.018(3) 0.001(2) 0.002(2) 0.003(2)
C45 0.018(3) 0.018(3) 0.029(3) 0.002(2) 0.002(2) 0.001(2)
C46 0.014(3) 0.033(3) 0.040(4) 0.008(3) 0.004(3) 0.003(3)
C47 0.025(4) 0.025(3) 0.056(4) 0.000(3) 0.001(3) 0.009(3)
C48 0.029(4) 0.021(3) 0.042(4) 0.001(3) -0.001(3) 0.004(3)
C49 0.016(3) 0.024(3) 0.029(3) 0.002(2) 0.003(2) 0.001(2)
C50 0.016(3) 0.020(3) 0.016(3) 0.002(2) 0.004(2) -0.003(2)
C51 0.028(3) 0.020(3) 0.020(3) -0.001(2) 0.002(2) 0.003(2)
C52 0.038(4) 0.028(3) 0.022(3) -0.006(2) 0.003(3) -0.004(3)
C53 0.030(4) 0.031(3) 0.020(3) 0.002(2) -0.008(3) -0.008(3)
C54 0.023(3) 0.026(3) 0.023(3) 0.009(2) -0.001(2) 0.002(2)
C55 0.020(3) 0.018(3) 0.022(3) 0.001(2) 0.005(2) -0.001(2)
P4 0.027(3) 0.035(3) 0.029(2) -0.006(2) 0.0065(18) 0.0002(19)
F1 0.069(5) 0.047(4) 0.058(5) -0.013(3) 0.007(4) 0.023(4)
F2 0.065(6) 0.025(4) 0.111(8) -0.004(4) 0.041(5) 0.001(4)
F3 0.080(7) 0.096(7) 0.034(5) -0.016(4) -0.007(4) 0.029(6)
F4 0.055(5) 0.043(4) 0.067(5) -0.009(3) 0.032(4) -0.015(3)
F5 0.061(6) 0.116(8) 0.049(5) -0.046(5) -0.014(4) 0.022(6)
F6 0.048(7) 0.078(8) 0.115(11) -0.008(6) 0.047(7) -0.004(5)
P14 0.026(5) 0.039(7) 0.024(3) 0.004(4) 0.007(3) 0.004(4)
F11 0.054(9) 0.029(6) 0.041(7) 0.015(5) 0.013(6) 0.011(6)
F15 0.061(9) 0.060(8) 0.050(8) 0.013(6) -0.021(6) -0.024(7)
F14 0.050(8) 0.056(8) 0.051(8) -0.001(6) 0.006(6) 0.016(6)
F12 0.057(8) 0.058(8) 0.041(7) 0.021(6) -0.005(6) -0.018(6)
F16 0.045(12) 0.14(2) 0.035(8) -0.021(11) 0.017(8) 0.013(11)
F13 0.054(9) 0.065(9) 0.048(9) -0.013(7) 0.003(7) -0.026(7)
C56 0.068(7) 0.129(10) 0.080(8) -0.004(7) 0.017(6) 0.026(7)
Cl2 0.0911(17) 0.137(2) 0.0636(14) -0.0024(14) 0.0257(13) 0.0713(16)
Cl3 0.113(2) 0.128(3) 0.0729(18) -0.0338(17) 0.0360(17) -0.047(2)
C57 0.097(9) 0.159(10) 0.137(11) 0.024(9) 0.001(8) 0.001(8)
Cl4 0.078(5) 0.081(4) 0.065(4) -0.006(3) 0.009(3) 0.005(3)
Cl5 0.048(4) 0.121(7) 0.059(4) 0.017(4) -0.010(3) 0.013(4)
C58 0.097(9) 0.159(10) 0.137(11) 0.024(9) 0.001(8) 0.001(8)
Cl6 0.110(5) 0.098(4) 0.094(4) -0.007(3) -0.015(3) 0.001(3)
Cl7 0.107(5) 0.061(3) 0.088(4) -0.007(3) 0.016(3) 0.004(3)

loop_
_atom_type_symbol
_atom_type_description
_atom_type_scat_dispersion_real
_atom_type_scat_dispersion_imag
_atom_type_scat_source
C C 0.0033 0.0016 'International Tables Vol C Tables 4.2.6.8 and 6.1.1.4'
H H 0.0000 0.0000 'International Tables Vol C Tables 4.2.6.8 and 6.1.1.4'
F F 0.0171 0.0103 'International Tables Vol C Tables 4.2.6.8 and 6.1.1.4'
P P 0.1023 0.0942 'International Tables Vol C Tables 4.2.6.8 and 6.1.1.4'
Cl Cl 0.1484 0.1585 'International Tables Vol C Tables 4.2.6.8 and 6.1.1.4'
Ru Ru -1.2594 0.8363 'International Tables Vol C Tables 4.2.6.8 and 6.1.1.4'

loop_
_geom_angle_atom_site_label_1
_geom_angle_atom_site_label_2
_geom_angle_atom_site_label_3
_geom_angle
C6 Ru1 C2 65.2(2)
C6 Ru1 C3 76.7(2)
C2 Ru1 C3 36.5(2)
C6 Ru1 C5 36.7(2)
C2 Ru1 C5 76.7(2)
C3 Ru1 C5 64.3(2)
C6 Ru1 C1 36.4(2)
C2 Ru1 C1 36.4(2)
C3 Ru1 C1 65.6(2)
C5 Ru1 C1 65.8(2)
C6 Ru1 C4 65.1(2)
C2 Ru1 C4 64.9(2)
C3 Ru1 C4 35.5(2)
C5 Ru1 C4 35.6(2)
C1 Ru1 C4 77.1(2)
C6 Ru1 P3 134.89(16)
C2 Ru1 P3 87.78(15)
C3 Ru1 P3 103.09(15)
C5 Ru1 P3 164.47(15)
C1 Ru1 P3 101.44(15)
C4 Ru1 P3 135.99(15)
C6 Ru1 P1 87.90(16)
C2 Ru1 P1 141.82(16)
C3 Ru1 P1 162.28(15)
C5 Ru1 P1 98.13(16)
C1 Ru1 P1 106.59(16)
C4 Ru1 P1 129.08(15)
P3 Ru1 P1 93.97(5)
C6 Ru1 Cl1 137.07(16)
C2 Ru1 Cl1 129.89(16)
C3 Ru1 Cl1 96.95(16)
C5 Ru1 Cl1 101.96(15)
C1 Ru1 Cl1 161.54(15)
C4 Ru1 Cl1 85.01(15)
P3 Ru1 Cl1 88.04(5)
P1 Ru1 Cl1 88.29(6)
C20 P1 C11 104.3(3)
C20 P1 C14 104.3(3)
C11 P1 C14 99.8(3)
C20 P1 Ru1 116.0(2)
C11 P1 Ru1 118.7(2)
C14 P1 Ru1 111.58(19)
C32 P2 C26 102.3(3)
C32 P2 C13 103.4(3)
C26 P2 C13 101.0(3)
C44 P3 C50 106.0(2)
C44 P3 C38 102.0(2)
C50 P3 C38 96.9(2)
C44 P3 Ru1 111.37(18)
C50 P3 Ru1 121.90(17)
C38 P3 Ru1 116.12(18)
C6 C1 C2 116.3(5)
C6 C1 C7 121.9(6)
C2 C1 C7 121.6(5)
C6 C1 Ru1 69.2(3)
C2 C1 Ru1 69.8(3)
C7 C1 Ru1 135.4(4)
C3 C2 C1 122.0(5)
C3 C2 Ru1 73.3(3)
C1 C2 Ru1 73.8(3)
C3 C2 H2 119.0
C1 C2 H2 119.0
Ru1 C2 H2 125.7
C4 C3 C2 120.7(5)
C4 C3 Ru1 74.5(3)
C2 C3 Ru1 70.2(3)
C4 C3 H3 119.6
C2 C3 H3 119.6
Ru1 C3 H3 127.8
C3 C4 C5 118.3(5)
C3 C4 C8 118.5(5)
C5 C4 C8 123.2(5)
C3 C4 Ru1 69.9(3)
C5 C4 Ru1 70.0(3)
C8 C4 Ru1 131.6(4)
C4 C5 C6 120.0(5)
C4 C5 Ru1 74.4(3)
C6 C5 Ru1 69.4(3)
C4 C5 H5 120.0
C6 C5 H5 120.0
Ru1 C5 H5 128.5
C1 C6 C5 122.4(5)
C1 C6 Ru1 74.4(3)
C5 C6 Ru1 73.9(3)
C1 C6 H6 118.8
C5 C6 H6 118.8
Ru1 C6 H6 124.6
C1 C7 H7A 109.5
C1 C7 H7B 109.5
H7A C7 H7B 109.5
C1 C7 H7C 109.5
H7A C7 H7C 109.5
H7B C7 H7C 109.5
C4 C8 C10 114.5(5)
C4 C8 C9 108.6(5)
C10 C8 C9 110.4(5)
C4 C8 H8 107.7
C10 C8 H8 107.7
C9 C8 H8 107.7
C8 C9 H9A 109.5
C8 C9 H9B 109.5
H9A C9 H9B 109.5
C8 C9 H9C 109.5
H9A C9 H9C 109.5
H9B C9 H9C 109.5
C8 C10 H10A 109.5
C8 C10 H10B 109.5
H10A C10 H10B 109.5
C8 C10 H10C 109.5
H10A C10 H10C 109.5
H10B C10 H10C 109.5
C12 C11 P1 113.3(4)
C12 C11 H11A 108.9
P1 C11 H11A 108.9
C12 C11 H11B 108.9
P1 C11 H11B 108.9
H11A C11 H11B 107.7
C11 C12 C13 113.2(5)
C11 C12 H12A 108.9
C13 C12 H12A 108.9
C11 C12 H12B 108.9
C13 C12 H12B 108.9
H12A C12 H12B 107.7
C12 C13 P2 108.2(4)
C12 C13 H13A 110.1
P2 C13 H13A 110.1
C12 C13 H13B 110.1
P2 C13 H13B 110.1
H13A C13 H13B 108.4
C15 C14 C19 119.0(5)
C15 C14 P1 123.9(4)
C19 C14 P1 116.4(4)
C16 C15 C14 120.0(6)
C16 C15 H15 120.0
C14 C15 H15 120.0
C17 C16 C15 120.2(6)
C17 C16 H16 119.9
C15 C16 H16 119.9
C16 C17 C18 120.9(6)
C16 C17 H17 119.5
C18 C17 H17 119.5
C17 C18 C19 119.1(6)
C17 C18 H18 120.4
C19 C18 H18 120.4
C18 C19 C14 120.7(5)
C18 C19 H19 119.6
C14 C19 H19 119.6
C25 C20 C21 118.5(7)
C25 C20 P1 119.9(5)
C21 C20 P1 121.4(6)
C22 C21 C20 121.4(9)
C22 C21 H21 119.3
C20 C21 H21 119.3
C23 C22 C21 120.3(8)
C23 C22 H22 119.9
C21 C22 H22 119.9
C22 C23 C24 121.7(8)
C22 C23 H23 119.2
C24 C23 H23 119.2
C23 C24 C25 117.8(9)
C23 C24 H24 121.1
C25 C24 H24 121.1
C20 C25 C24 120.2(7)
C20 C25 H25 119.9
C24 C25 H25 119.9
C27 C26 C31 118.0(6)
C27 C26 P2 123.7(5)
C31 C26 P2 118.2(5)
C28 C27 C26 120.6(8)
C28 C27 H27 119.7
C26 C27 H27 119.7
C29 C28 C27 120.6(9)
C29 C28 H28 119.7
C27 C28 H28 119.7
C30 C29 C28 119.6(7)
C30 C29 H29 120.2
C28 C29 H29 120.2
C29 C30 C31 120.1(9)
C29 C30 H30 119.9
C31 C30 H30 119.9
C30 C31 C26 121.0(8)
C30 C31 H31 119.5
C26 C31 H31 119.5
C37 C32 C33 118.6(7)
C37 C32 P2 125.4(6)
C33 C32 P2 116.0(6)
C34 C33 C32 119.6(9)
C34 C33 H33 120.2
C32 C33 H33 120.2
C35 C34 C33 121.0(9)
C35 C34 H34 119.5
C33 C34 H34 119.5
C36 C35 C34 120.1(8)
C36 C35 H35 120.0
C34 C35 H35 120.0
C35 C36 C37 120.2(9)
C35 C36 H36 119.9
C37 C36 H36 119.9
C32 C37 C36 120.4(9)
C32 C37 H37 119.8
C36 C37 H37 119.8
C43 C38 C39 118.8(5)
C43 C38 P3 124.2(4)
C39 C38 P3 117.0(4)
C40 C39 C38 120.5(5)
C40 C39 H39 119.7
C38 C39 H39 119.7
C39 C40 C41 120.0(6)
C39 C40 H40 120.0
C41 C40 H40 120.0
C42 C41 C40 119.4(5)
C42 C41 H41 120.3
C40 C41 H41 120.3
C41 C42 C43 121.0(5)
C41 C42 H42 119.5
C43 C42 H42 119.5
C42 C43 C38 120.3(5)
C42 C43 H43 119.9
C38 C43 H43 119.9
C45 C44 C49 118.7(5)
C45 C44 P3 121.8(4)
C49 C44 P3 119.5(4)
C44 C45 C46 120.4(5)
C44 C45 H45 119.8
C46 C45 H45 119.8
C47 C46 C45 120.0(6)
C47 C46 H46 120.0
C45 C46 H46 120.0
C46 C47 C48 120.3(6)
C46 C47 H47 119.8
C48 C47 H47 119.8
C49 C48 C47 119.6(6)
C49 C48 H48 120.2
C47 C48 H48 120.2
C48 C49 C44 120.9(5)
C48 C49 H49 119.6
C44 C49 H49 119.6
C51 C50 C55 118.7(5)
C51 C50 P3 124.4(4)
C55 C50 P3 116.7(4)
C52 C51 C50 120.2(5)
C52 C51 H51 119.9
C50 C51 H51 119.9
C53 C52 C51 120.4(5)
C53 C52 H52 119.8
C51 C52 H52 119.8
C52 C53 C54 119.5(5)
C52 C53 H53 120.3
C54 C53 H53 120.3
C55 C54 C53 120.9(6)
C55 C54 H54 119.6
C53 C54 H54 119.6
C54 C55 C50 120.3(5)
C54 C55 H55 119.9
C50 C55 H55 119.9
F5 P4 F6 90.0(7)
F5 P4 F2 91.3(6)
F6 P4 F2 92.5(7)
F5 P4 F4 89.6(6)
F6 P4 F4 179.6(8)
F2 P4 F4 87.5(5)
F5 P4 F3 176.1(8)
F6 P4 F3 92.9(7)
F2 P4 F3 91.2(6)
F4 P4 F3 87.5(6)
F5 P4 F1 88.7(5)
F6 P4 F1 88.7(6)
F2 P4 F1 178.8(7)
F4 P4 F1 91.2(5)
F3 P4 F1 88.8(5)
F15 P14 F12 90.7(8)
F15 P14 F14 90.0(9)
F12 P14 F14 88.5(9)
F15 P14 F16 90.7(11)
F12 P14 F16 89.3(11)
F14 P14 F16 177.7(12)
F15 P14 F13 177.8(10)
F12 P14 F13 90.8(9)
F14 P14 F13 88.5(9)
F16 P14 F13 90.9(11)
F15 P14 F11 88.3(8)
F12 P14 F11 178.5(10)
F14 P14 F11 90.4(8)
F16 P14 F11 91.8(11)
F13 P14 F11 90.1(10)
Cl2 C56 Cl3 111.9(6)
Cl2 C56 H56A 109.2
Cl3 C56 H56A 109.2
Cl2 C56 H56B 109.2
Cl3 C56 H56B 109.2
H56A C56 H56B 107.9
Cl5 C57 Cl4 114.3(12)
Cl5 C57 H57A 108.7
Cl4 C57 H57A 108.7
Cl5 C57 H57B 108.7
Cl4 C57 H57B 108.7
H57A C57 H57B 107.6
Cl7 C58 Cl6 122(2)
Cl7 C58 H58A 106.8
Cl6 C58 H58A 106.8
Cl7 C58 H58B 106.8
Cl6 C58 H58B 106.8
H58A C58 H58B 106.6

loop_
_geom_bond_atom_site_label_1
_geom_bond_atom_site_label_2
_geom_bond_distance
Ru1 C6 2.226(6)
Ru1 C2 2.241(6)
Ru1 C3 2.282(6)
Ru1 C5 2.285(5)
Ru1 C1 2.293(6)
Ru1 C4 2.342(5)
Ru1 P3 2.3586(15)
Ru1 P1 2.3926(16)
Ru1 Cl1 2.4007(15)
P1 C20 1.833(6)
P1 C11 1.842(6)
P1 C14 1.843(5)
P2 C32 1.837(6)
P2 C26 1.855(6)
P2 C13 1.861(6)
P3 C44 1.831(6)
P3 C50 1.840(6)
P3 C38 1.843(6)
C1 C6 1.414(8)
C1 C2 1.418(8)
C1 C7 1.504(8)
C2 C3 1.416(8)
C2 H2 0.9500
C3 C4 1.412(8)
C3 H3 0.9500
C4 C5 1.417(8)
C4 C8 1.521(8)
C5 C6 1.423(8)
C5 H5 0.9500
C6 H6 0.9500
C7 H7A 0.9800
C7 H7B 0.9800
C7 H7C 0.9800
C8 C10 1.536(9)
C8 C9 1.541(8)
C8 H8 1.0000
C9 H9A 0.9800
C9 H9B 0.9800
C9 H9C 0.9800
C10 H10A 0.9800
C10 H10B 0.9800
C10 H10C 0.9800
C11 C12 1.535(8)
C11 H11A 0.9900
C11 H11B 0.9900
C12 C13 1.538(8)
C12 H12A 0.9900
C12 H12B 0.9900
C13 H13A 0.9900
C13 H13B 0.9900
C14 C15 1.400(8)
C14 C19 1.413(8)
C15 C16 1.394(8)
C15 H15 0.9500
C16 C17 1.389(9)
C16 H16 0.9500
C17 C18 1.390(9)
C17 H17 0.9500
C18 C19 1.393(8)
C18 H18 0.9500
C19 H19 0.9500
C20 C25 1.390(10)
C20 C21 1.398(9)
C21 C22 1.372(12)
C21 H21 0.9500
C22 C23 1.342(14)
C22 H22 0.9500
C23 C24 1.408(14)
C23 H23 0.9500
C24 C25 1.419(10)
C24 H24 0.9500
C25 H25 0.9500
C26 C27 1.389(10)
C26 C31 1.397(9)
C27 C28 1.387(11)
C27 H27 0.9500
C28 C29 1.379(14)
C28 H28 0.9500
C29 C30 1.373(14)
C29 H29 0.9500
C30 C31 1.387(10)
C30 H30 0.9500
C31 H31 0.9500
C32 C37 1.382(10)
C32 C33 1.401(10)
C33 C34 1.387(11)
C33 H33 0.9500
C34 C35 1.372(15)
C34 H34 0.9500
C35 C36 1.354(15)
C35 H35 0.9500
C36 C37 1.404(11)
C36 H36 0.9500
C37 H37 0.9500
C38 C43 1.397(8)
C38 C39 1.409(8)
C39 C40 1.391(8)
C39 H39 0.9500
C40 C41 1.401(9)
C40 H40 0.9500
C41 C42 1.384(9)
C41 H41 0.9500
C42 C43 1.389(8)
C42 H42 0.9500
C43 H43 0.9500
C44 C45 1.401(8)
C44 C49 1.413(8)
C45 C46 1.404(8)
C45 H45 0.9500
C46 C47 1.387(9)
C46 H46 0.9500
C47 C48 1.402(9)
C47 H47 0.9500
C48 C49 1.390(8)
C48 H48 0.9500
C49 H49 0.9500
C50 C51 1.400(8)
C50 C55 1.404(8)
C51 C52 1.390(8)
C51 H51 0.9500
C52 C53 1.385(9)
C52 H52 0.9500
C53 C54 1.386(8)
C53 H53 0.9500
C54 C55 1.376(8)
C54 H54 0.9500
C55 H55 0.9500
P4 F5 1.575(9)
P4 F6 1.580(12)
P4 F2 1.589(8)
P4 F4 1.590(9)
P4 F3 1.596(10)
P4 F1 1.610(8)
P14 F15 1.569(16)
P14 F12 1.599(14)
P14 F14 1.603(15)
P14 F16 1.61(2)
P14 F13 1.610(17)
P14 F11 1.611(13)
C56 Cl2 1.711(12)
C56 Cl3 1.763(11)
C56 H56A 0.9900
C56 H56B 0.9900
C57 Cl5 1.709(17)
C57 Cl4 1.73(2)
C57 H57A 0.9900
C57 H57B 0.9900
C58 Cl7 1.51(3)
C58 Cl6 1.60(3)
C58 H58A 0.9900
C58 H58B 0.9900
